data_1577477
loop_
_publ_author_name
'Ivlev, Sergei I.'
'Conrad, Matthias'
'Wolf, Carsten'
'Kraus, Florian'

_publ_section_title
;
 Refinement of the crystal structure of UOs<sub>2</sub> from
 single-crystal X-ray diffraction data.
;
_journal_coeditor_code WM4251
_journal_issue 'Pt 7'
_journal_name_full IUCrData
_journal_page_first x260691
_journal_paper_doi 10.1107/S2414314626006917
_journal_volume 11
_journal_year 2026
_chemical_formula_iupac 'U Os2'
_chemical_formula_moiety 'Os2 U'
_chemical_formula_sum 'Os2 U'
_chemical_formula_weight 618.43
_chemical_name_systematic
;
Uranium diosmium
;
_space_group_crystal_system cubic
_space_group_IT_number 227
_space_group_name_Hall '-F 4vw 2vw 3'
_space_group_name_H-M_alt 'F d -3 m :2'
_atom_sites_solution_primary dual
_atom_sites_solution_secondary difmap
_audit_creation_method SHELXL-2019/3
_cell_angle_alpha 90
_cell_angle_beta 90
_cell_angle_gamma 90
_cell_formula_units_Z 8
_cell_length_a 7.4979(2)
_cell_length_b 7.4979(2)
_cell_length_c 7.4979(2)
_cell_measurement_reflns_used 2037
_cell_measurement_temperature 100
_cell_measurement_theta_max 36.1624
_cell_measurement_theta_min 4.7088
_cell_volume 421.521(19)
_computing_cell_refinement
;
APEX5 (Bruker, 2023)
;
_computing_data_collection
;
APEX5 (Bruker, 2023)
;
_computing_data_reduction
;
SAINT (Bruker, 2019)
;
_computing_molecular_graphics
;
DIAMOND (Brandenburg, 2022)
;
_computing_publication_material
;
publCIF (Westrip, 2010)
;
_computing_structure_refinement
;
SHELXL (Sheldrick, 2015b)
;
_computing_structure_solution
;
<i>SHELXT</i> (Sheldrick, 2015a)
;
_diffrn_ambient_temperature 100
_diffrn_detector 'PHOTON III C14'
_diffrn_measured_fraction_theta_full 1.000
_diffrn_measured_fraction_theta_max 1.000
_diffrn_measurement_device_type 'Bruker D8 VENTURE'
_diffrn_measurement_method '\w and \f scans'
_diffrn_radiation_type MoK\a
_diffrn_radiation_wavelength 0.71073
_diffrn_reflns_av_R_equivalents 0.0827
_diffrn_reflns_av_unetI/netI 0.0230
_diffrn_reflns_limit_h_max 10
_diffrn_reflns_limit_h_min -11
_diffrn_reflns_limit_k_max 11
_diffrn_reflns_limit_k_min -10
_diffrn_reflns_limit_l_max 10
_diffrn_reflns_limit_l_min -12
_diffrn_reflns_number 2221
_diffrn_reflns_theta_full 25.242
_diffrn_reflns_theta_max 36.162
_diffrn_reflns_theta_min 4.709
_diffrn_source 'microfocus X-ray tube'
_diffrn_source_current 1.60
_diffrn_source_power 0.080
_diffrn_source_voltage 50.0
_exptl_absorpt_coefficient_mu 196.432
_exptl_absorpt_correction_T_max 0.1268
_exptl_absorpt_correction_T_min 0.0141
_exptl_absorpt_correction_type numerical
_exptl_absorpt_process_details
;
(<i>SADABS</i>;  Krause <i>et al.</i>, 2015)
;
_exptl_crystal_colour 'metallic grey'
_exptl_crystal_density_diffrn 19.490
_exptl_crystal_density_method 'not measured'
_exptl_crystal_description block
_exptl_crystal_F_000 1952
_exptl_crystal_size_max 0.046
_exptl_crystal_size_mid 0.040
_exptl_crystal_size_min 0.034
_refine_diff_density_max 1.922
_refine_diff_density_min -2.159
_refine_ls_extinction_coef 0.00055(10)
_refine_ls_extinction_expression Fc^*^=kFc[1+0.001xFc^2^\l^3^/sin(2\q)]^-1/4^
_refine_ls_extinction_method
;
SHELXL2019/2 (Sheldrick 2015b)
;
_refine_ls_goodness_of_fit_ref 1.399
_refine_ls_hydrogen_treatment undef
_refine_ls_matrix_type full
_refine_ls_number_parameters 5
_refine_ls_number_reflns 69
_refine_ls_number_restraints 0
_refine_ls_restrained_S_all 1.399
_refine_ls_R_factor_all 0.0212
_refine_ls_R_factor_gt 0.0197
_refine_ls_shift/su_max 0.000
_refine_ls_shift/su_mean 0.000
_refine_ls_structure_factor_coef Fsqd
_refine_ls_weighting_details 'w=1/[\s^2^(Fo^2^)+(0.0161P)^2^+10.8153P] where P=(Fo^2^+2Fc^2^)/3'
_refine_ls_weighting_scheme calc
_refine_ls_wR_factor_gt 0.0460
_refine_ls_wR_factor_ref 0.0468
_reflns_number_gt 66
_reflns_number_total 69
_reflns_threshold_expression 'I > 2\s(I)'
_cod_data_source_file wm4251.cif
_cod_data_source_block I
_cod_original_cell_volume 421.52(3)
_cod_original_sg_symbol_H-M 'F d -3 m'
_cod_database_code 1577477
_shelx_space_group_comment
;
The symmetry employed for this shelxl refinement is uniquely defined
by the following loop, which should always be used as a source of
symmetry information in preference to the above space-group names.
They are only intended as comments.
;
_shelx_estimated_absorpt_t_min 0.040
_shelx_estimated_absorpt_t_max 0.057

loop_
_space_group_symop_operation_xyz
'x, y, z'
'-x+3/4, -y+1/4, z+1/2'
'-x+1/4, y+1/2, -z+3/4'
'x+1/2, -y+3/4, -z+1/4'
'z, x, y'
'z+1/2, -x+3/4, -y+1/4'
'-z+3/4, -x+1/4, y+1/2'
'-z+1/4, x+1/2, -y+3/4'
'y, z, x'
'-y+1/4, z+1/2, -x+3/4'
'y+1/2, -z+3/4, -x+1/4'
'-y+3/4, -z+1/4, x+1/2'
'y+3/4, x+1/4, -z+1/2'
'-y, -x, -z'
'y+1/4, -x+1/2, z+3/4'
'-y+1/2, x+3/4, z+1/4'
'x+3/4, z+1/4, -y+1/2'
'-x+1/2, z+3/4, y+1/4'
'-x, -z, -y'
'x+1/4, -z+1/2, y+3/4'
'z+3/4, y+1/4, -x+1/2'
'z+1/4, -y+1/2, x+3/4'
'-z+1/2, y+3/4, x+1/4'
'-z, -y, -x'
'x, y+1/2, z+1/2'
'-x+3/4, -y+3/4, z+1'
'-x+1/4, y+1, -z+5/4'
'x+1/2, -y+5/4, -z+3/4'
'z, x+1/2, y+1/2'
'z+1/2, -x+5/4, -y+3/4'
'-z+3/4, -x+3/4, y+1'
'-z+1/4, x+1, -y+5/4'
'y, z+1/2, x+1/2'
'-y+1/4, z+1, -x+5/4'
'y+1/2, -z+5/4, -x+3/4'
'-y+3/4, -z+3/4, x+1'
'y+3/4, x+3/4, -z+1'
'-y, -x+1/2, -z+1/2'
'y+1/4, -x+1, z+5/4'
'-y+1/2, x+5/4, z+3/4'
'x+3/4, z+3/4, -y+1'
'-x+1/2, z+5/4, y+3/4'
'-x, -z+1/2, -y+1/2'
'x+1/4, -z+1, y+5/4'
'z+3/4, y+3/4, -x+1'
'z+1/4, -y+1, x+5/4'
'-z+1/2, y+5/4, x+3/4'
'-z, -y+1/2, -x+1/2'
'x+1/2, y, z+1/2'
'-x+5/4, -y+1/4, z+1'
'-x+3/4, y+1/2, -z+5/4'
'x+1, -y+3/4, -z+3/4'
'z+1/2, x, y+1/2'
'z+1, -x+3/4, -y+3/4'
'-z+5/4, -x+1/4, y+1'
'-z+3/4, x+1/2, -y+5/4'
'y+1/2, z, x+1/2'
'-y+3/4, z+1/2, -x+5/4'
'y+1, -z+3/4, -x+3/4'
'-y+5/4, -z+1/4, x+1'
'y+5/4, x+1/4, -z+1'
'-y+1/2, -x, -z+1/2'
'y+3/4, -x+1/2, z+5/4'
'-y+1, x+3/4, z+3/4'
'x+5/4, z+1/4, -y+1'
'-x+1, z+3/4, y+3/4'
'-x+1/2, -z, -y+1/2'
'x+3/4, -z+1/2, y+5/4'
'z+5/4, y+1/4, -x+1'
'z+3/4, -y+1/2, x+5/4'
'-z+1, y+3/4, x+3/4'
'-z+1/2, -y, -x+1/2'
'x+1/2, y+1/2, z'
'-x+5/4, -y+3/4, z+1/2'
'-x+3/4, y+1, -z+3/4'
'x+1, -y+5/4, -z+1/4'
'z+1/2, x+1/2, y'
'z+1, -x+5/4, -y+1/4'
'-z+5/4, -x+3/4, y+1/2'
'-z+3/4, x+1, -y+3/4'
'y+1/2, z+1/2, x'
'-y+3/4, z+1, -x+3/4'
'y+1, -z+5/4, -x+1/4'
'-y+5/4, -z+3/4, x+1/2'
'y+5/4, x+3/4, -z+1/2'
'-y+1/2, -x+1/2, -z'
'y+3/4, -x+1, z+3/4'
'-y+1, x+5/4, z+1/4'
'x+5/4, z+3/4, -y+1/2'
'-x+1, z+5/4, y+1/4'
'-x+1/2, -z+1/2, -y'
'x+3/4, -z+1, y+3/4'
'z+5/4, y+3/4, -x+1/2'
'z+3/4, -y+1, x+3/4'
'-z+1, y+5/4, x+1/4'
'-z+1/2, -y+1/2, -x'
'-x, -y, -z'
'x-3/4, y-1/4, -z-1/2'
'x-1/4, -y-1/2, z-3/4'
'-x-1/2, y-3/4, z-1/4'
'-z, -x, -y'
'-z-1/2, x-3/4, y-1/4'
'z-3/4, x-1/4, -y-1/2'
'z-1/4, -x-1/2, y-3/4'
'-y, -z, -x'
'y-1/4, -z-1/2, x-3/4'
'-y-1/2, z-3/4, x-1/4'
'y-3/4, z-1/4, -x-1/2'
'-y-3/4, -x-1/4, z-1/2'
'y, x, z'
'-y-1/4, x-1/2, -z-3/4'
'y-1/2, -x-3/4, -z-1/4'
'-x-3/4, -z-1/4, y-1/2'
'x-1/2, -z-3/4, -y-1/4'
'x, z, y'
'-x-1/4, z-1/2, -y-3/4'
'-z-3/4, -y-1/4, x-1/2'
'-z-1/4, y-1/2, -x-3/4'
'z-1/2, -y-3/4, -x-1/4'
'z, y, x'
'-x, -y+1/2, -z+1/2'
'x-3/4, y+1/4, -z'
'x-1/4, -y, z-1/4'
'-x-1/2, y-1/4, z+1/4'
'-z, -x+1/2, -y+1/2'
'-z-1/2, x-1/4, y+1/4'
'z-3/4, x+1/4, -y'
'z-1/4, -x, y-1/4'
'-y, -z+1/2, -x+1/2'
'y-1/4, -z, x-1/4'
'-y-1/2, z-1/4, x+1/4'
'y-3/4, z+1/4, -x'
'-y-3/4, -x+1/4, z'
'y, x+1/2, z+1/2'
'-y-1/4, x, -z-1/4'
'y-1/2, -x-1/4, -z+1/4'
'-x-3/4, -z+1/4, y'
'x-1/2, -z-1/4, -y+1/4'
'x, z+1/2, y+1/2'
'-x-1/4, z, -y-1/4'
'-z-3/4, -y+1/4, x'
'-z-1/4, y, -x-1/4'
'z-1/2, -y-1/4, -x+1/4'
'z, y+1/2, x+1/2'
'-x+1/2, -y, -z+1/2'
'x-1/4, y-1/4, -z'
'x+1/4, -y-1/2, z-1/4'
'-x, y-3/4, z+1/4'
'-z+1/2, -x, -y+1/2'
'-z, x-3/4, y+1/4'
'z-1/4, x-1/4, -y'
'z+1/4, -x-1/2, y-1/4'
'-y+1/2, -z, -x+1/2'
'y+1/4, -z-1/2, x-1/4'
'-y, z-3/4, x+1/4'
'y-1/4, z-1/4, -x'
'-y-1/4, -x-1/4, z'
'y+1/2, x, z+1/2'
'-y+1/4, x-1/2, -z-1/4'
'y, -x-3/4, -z+1/4'
'-x-1/4, -z-1/4, y'
'x, -z-3/4, -y+1/4'
'x+1/2, z, y+1/2'
'-x+1/4, z-1/2, -y-1/4'
'-z-1/4, -y-1/4, x'
'-z+1/4, y-1/2, -x-1/4'
'z, -y-3/4, -x+1/4'
'z+1/2, y, x+1/2'
'-x+1/2, -y+1/2, -z'
'x-1/4, y+1/4, -z-1/2'
'x+1/4, -y, z-3/4'
'-x, y-1/4, z-1/4'
'-z+1/2, -x+1/2, -y'
'-z, x-1/4, y-1/4'
'z-1/4, x+1/4, -y-1/2'
'z+1/4, -x, y-3/4'
'-y+1/2, -z+1/2, -x'
'y+1/4, -z, x-3/4'
'-y, z-1/4, x-1/4'
'y-1/4, z+1/4, -x-1/2'
'-y-1/4, -x+1/4, z-1/2'
'y+1/2, x+1/2, z'
'-y+1/4, x, -z-3/4'
'y, -x-1/4, -z-1/4'
'-x-1/4, -z+1/4, y-1/2'
'x, -z-1/4, -y-1/4'
'x+1/2, z+1/2, y'
'-x+1/4, z, -y-3/4'
'-z-1/4, -y+1/4, x-1/2'
'-z+1/4, y, -x-3/4'
'z, -y-1/4, -x-1/4'
'z+1/2, y+1/2, x'

loop_
_atom_site_type_symbol
_atom_site_label
_atom_site_fract_x
_atom_site_fract_y
_atom_site_fract_z
_atom_site_U_iso_or_equiv
_atom_site_adp_type
_atom_site_calc_flag
_atom_site_occupancy
_atom_site_disorder_assembly
_atom_site_disorder_group
U U1 0.875000 0.375000 0.375000 0.0088(3) Uani d 1 . .
Os Os1 0.500000 0.250000 0.250000 0.0082(3) Uani d 1 . .

loop_
_atom_site_aniso_label
_atom_site_aniso_U_11
_atom_site_aniso_U_22
_atom_site_aniso_U_33
_atom_site_aniso_U_12
_atom_site_aniso_U_13
_atom_site_aniso_U_23
U1 0.0088(3) 0.0088(3) 0.0088(3) 0.000 0.000 0.000
Os1 0.0082(3) 0.0082(3) 0.0082(3) 0.00062(12) 0.00062(12) -0.00062(12)

loop_
_atom_type_symbol
_atom_type_description
_atom_type_scat_dispersion_real
_atom_type_scat_dispersion_imag
_atom_type_scat_source
Os Os -1.2165 7.6030 'International Tables Vol C Tables 4.2.6.8 and 6.1.1.4'
U U -9.6767 9.6646 'International Tables Vol C Tables 4.2.6.8 and 6.1.1.4'

loop_
_geom_angle_atom_site_label_1
_geom_angle_atom_site_label_2
_geom_angle_atom_site_label_3
_geom_angle_site_symmetry_1
_geom_angle_site_symmetry_3
_geom_angle
_geom_angle_publ_flag
Os1 U1 Os1 27_644 . 50.5 ?
Os1 U1 Os1 27_644 50_554 50.5 ?
Os1 U1 Os1 . 50_554 50.5 ?
Os1 U1 Os1 27_644 74 144.9 ?
Os1 U1 Os1 . 74 95.2 ?
Os1 U1 Os1 50_554 74 117.0 ?
Os1 U1 Os1 27_644 26_654 95.2 ?
Os1 U1 Os1 . 26_654 144.9 ?
Os1 U1 Os1 50_554 26_654 117.0 ?
Os1 U1 Os1 74 26_654 117.0 ?
Os1 U1 Os1 27_644 73 95.2 ?
Os1 U1 Os1 . 73 117.0 ?
Os1 U1 Os1 50_554 73 144.9 ?
Os1 U1 Os1 74 73 95.2 ?
Os1 U1 Os1 26_654 73 50.5 ?
Os1 U1 Os1 27_644 49 144.9 ?
Os1 U1 Os1 . 49 117.0 ?
Os1 U1 Os1 50_554 49 95.2 ?
Os1 U1 Os1 74 49 50.5 ?
Os1 U1 Os1 26_654 49 95.2 ?
Os1 U1 Os1 73 49 117.0 ?
Os1 U1 Os1 27_644 75_645 117.0 ?
Os1 U1 Os1 . 75_645 144.9 ?
Os1 U1 Os1 50_554 75_645 95.2 ?
Os1 U1 Os1 74 75_645 95.2 ?
Os1 U1 Os1 26_654 75_645 50.5 ?
Os1 U1 Os1 73 75_645 95.2 ?
Os1 U1 Os1 49 75_645 50.5 ?
Os1 U1 Os1 27_644 3_655 117.0 ?
Os1 U1 Os1 . 3_655 95.2 ?
Os1 U1 Os1 50_554 3_655 144.9 ?
Os1 U1 Os1 74 3_655 50.5 ?
Os1 U1 Os1 26_654 3_655 95.2 ?
Os1 U1 Os1 73 3_655 50.5 ?
Os1 U1 Os1 49 3_655 95.2 ?
Os1 U1 Os1 75_645 3_655 117.0 ?
Os1 U1 Os1 27_644 52_455 95.2 ?
Os1 U1 Os1 . 52_455 50.5 ?
Os1 U1 Os1 50_554 52_455 95.2 ?
Os1 U1 Os1 74 52_455 50.5 ?
Os1 U1 Os1 26_654 52_455 144.9 ?
Os1 U1 Os1 73 52_455 95.2 ?
Os1 U1 Os1 49 52_455 95.2 ?
Os1 U1 Os1 75_645 52_455 144.9 ?
Os1 U1 Os1 3_655 52_455 50.5 ?
Os1 U1 Os1 27_644 28_545 95.2160(10) ?
Os1 U1 Os1 . 28_545 95.2 ?
Os1 U1 Os1 50_554 28_545 50.5 ?
Os1 U1 Os1 74 28_545 95.2 ?
Os1 U1 Os1 26_654 28_545 95.2 ?
Os1 U1 Os1 73 28_545 144.9 ?
Os1 U1 Os1 49 28_545 50.5 ?
Os1 U1 Os1 75_645 28_545 50.5 ?
Os1 U1 Os1 3_655 28_545 144.9 ?
Os1 U1 Os1 52_455 28_545 117.0 ?
Os1 U1 Os1 27_644 4 50.5 ?
Os1 U1 Os1 . 4 95.2 ?
Os1 U1 Os1 50_554 4 95.2160(10) ?
Os1 U1 Os1 74 4 144.9 ?
Os1 U1 Os1 26_654 4 50.5 ?
Os1 U1 Os1 73 4 50.5 ?
Os1 U1 Os1 49 4 144.9 ?
Os1 U1 Os1 75_645 4 95.2 ?
Os1 U1 Os1 3_655 4 95.2 ?
Os1 U1 Os1 52_455 4 117.0 ?
Os1 U1 Os1 28_545 4 117.0 ?
Os1 U1 U1 27_644 97_766 150.5 ?
Os1 U1 U1 . 97_766 150.5 ?
Os1 U1 U1 50_554 97_766 150.5 ?
Os1 U1 U1 74 97_766 58.5 ?
Os1 U1 U1 26_654 97_766 58.5 ?
Os1 U1 U1 73 97_766 58.5 ?
Os1 U1 U1 49 97_766 58.5 ?
Os1 U1 U1 75_645 97_766 58.5 ?
Os1 U1 U1 3_655 97_766 58.5 ?
Os1 U1 U1 52_455 97_766 100.0250(10) ?
Os1 U1 U1 28_545 97_766 100.0 ?
Os1 U1 U1 4 97_766 100.0 ?
Os1 U1 U1 27_644 88_535 100.0 ?
Os1 U1 U1 . 88_535 58.5180(10) ?
Os1 U1 U1 50_554 88_535 58.5180(10) ?
Os1 U1 U1 74 88_535 58.5 ?
Os1 U1 U1 26_654 88_535 150.5 ?
Os1 U1 U1 73 88_535 150.5 ?
Os1 U1 U1 49 88_535 58.5 ?
Os1 U1 U1 75_645 88_535 100.0 ?
Os1 U1 U1 3_655 88_535 100.0 ?
Os1 U1 U1 52_455 88_535 58.5 ?
Os1 U1 U1 28_545 88_535 58.5 ?
Os1 U1 U1 4 88_535 150.5 ?
U1 U1 U1 97_766 88_535 109.4710(10) ?
Os1 U1 U1 27_644 121_755 58.5 ?
Os1 U1 U1 . 121_755 100.0 ?
Os1 U1 U1 50_554 121_755 58.5 ?
Os1 U1 U1 74 121_755 150.5 ?
Os1 U1 U1 26_654 121_755 58.5180(10) ?
Os1 U1 U1 73 121_755 100.0250(10) ?
Os1 U1 U1 49 121_755 100.0250(10) ?
Os1 U1 U1 75_645 121_755 58.5180(10) ?
Os1 U1 U1 3_655 121_755 150.5 ?
Os1 U1 U1 52_455 121_755 150.5 ?
Os1 U1 U1 28_545 121_755 58.5 ?
Os1 U1 U1 4 121_755 58.5 ?
U1 U1 U1 97_766 121_755 109.4710(10) ?
U1 U1 U1 88_535 121_755 109.5 ?
Os1 U1 U1 27_644 145_665 58.5 ?
Os1 U1 U1 . 145_665 58.5 ?
Os1 U1 U1 50_554 145_665 100.0 ?
Os1 U1 U1 74 145_665 100.0 ?
Os1 U1 U1 26_654 145_665 100.0250(10) ?
Os1 U1 U1 73 145_665 58.5 ?
Os1 U1 U1 49 145_665 150.5 ?
Os1 U1 U1 75_645 145_665 150.5 ?
Os1 U1 U1 3_655 145_665 58.5 ?
Os1 U1 U1 52_455 145_665 58.5 ?
Os1 U1 U1 28_545 145_665 150.5 ?
Os1 U1 U1 4 145_665 58.5 ?
U1 U1 U1 97_766 145_665 109.4710(10) ?
U1 U1 U1 88_535 145_665 109.5 ?
U1 U1 U1 121_755 145_665 109.5 ?
Os1 Os1 Os1 76_445 52_455 180.0 ?
Os1 Os1 Os1 76_445 75_545 120.0 ?
Os1 Os1 Os1 52_455 75_545 60.0 ?
Os1 Os1 Os1 76_445 27_644 60.0 ?
Os1 Os1 Os1 52_455 27_644 120.0 ?
Os1 Os1 Os1 75_545 27_644 180.0 ?
Os1 Os1 Os1 76_445 50_554 60.0 ?
Os1 Os1 Os1 52_455 50_554 120.0 ?
Os1 Os1 Os1 75_545 50_554 120.0 ?
Os1 Os1 Os1 27_644 50_554 60.0 ?
Os1 Os1 Os1 76_445 26_554 120.0 ?
Os1 Os1 Os1 52_455 26_554 60.0 ?
Os1 Os1 Os1 75_545 26_554 60.0 ?
Os1 Os1 Os1 27_644 26_554 120.0 ?
Os1 Os1 Os1 50_554 26_554 180.0 ?
Os1 Os1 U1 76_445 . 115.2 ?
Os1 Os1 U1 52_455 . 64.8 ?
Os1 Os1 U1 75_545 . 115.2 ?
Os1 Os1 U1 27_644 . 64.8 ?
Os1 Os1 U1 50_554 . 64.8 ?
Os1 Os1 U1 26_554 . 115.2 ?
Os1 Os1 U1 76_445 121_655 64.8 ?
Os1 Os1 U1 52_455 121_655 115.2 ?
Os1 Os1 U1 75_545 121_655 64.8 ?
Os1 Os1 U1 27_644 121_655 115.2 ?
Os1 Os1 U1 50_554 121_655 115.2 ?
Os1 Os1 U1 26_554 121_655 64.8 ?
U1 Os1 U1 . 121_655 180.0 ?
Os1 Os1 U1 76_445 145_665 115.2 ?
Os1 Os1 U1 52_455 145_665 64.8 ?
Os1 Os1 U1 75_545 145_665 115.2 ?
Os1 Os1 U1 27_644 145_665 64.8 ?
Os1 Os1 U1 50_554 145_665 115.2 ?
Os1 Os1 U1 26_554 145_665 64.8 ?
U1 Os1 U1 . 145_665 63.0 ?
U1 Os1 U1 121_655 145_665 117.0 ?
Os1 Os1 U1 76_445 73_445 64.8 ?
Os1 Os1 U1 52_455 73_445 115.2390(10) ?
Os1 Os1 U1 75_545 73_445 64.8 ?
Os1 Os1 U1 27_644 73_445 115.2 ?
Os1 Os1 U1 50_554 73_445 64.8 ?
Os1 Os1 U1 26_554 73_445 115.2 ?
U1 Os1 U1 . 73_445 117.0 ?
U1 Os1 U1 121_655 73_445 63.0 ?
U1 Os1 U1 145_665 73_445 180.0 ?
Os1 Os1 U1 76_445 49_454 64.8 ?
Os1 Os1 U1 52_455 49_454 115.2 ?
Os1 Os1 U1 75_545 49_454 115.2 ?
Os1 Os1 U1 27_644 49_454 64.8 ?
Os1 Os1 U1 50_554 49_454 115.2 ?
Os1 Os1 U1 26_554 49_454 64.8 ?
U1 Os1 U1 . 49_454 117.0 ?
U1 Os1 U1 121_655 49_454 63.0 ?
U1 Os1 U1 145_665 49_454 63.0 ?
U1 Os1 U1 73_445 49_454 117.0 ?
Os1 Os1 U1 76_445 88_535 115.2 ?
Os1 Os1 U1 52_455 88_535 64.8 ?
Os1 Os1 U1 75_545 88_535 64.8 ?
Os1 Os1 U1 27_644 88_535 115.2 ?
Os1 Os1 U1 50_554 88_535 64.8 ?
Os1 Os1 U1 26_554 88_535 115.2 ?
U1 Os1 U1 . 88_535 63.0 ?
U1 Os1 U1 121_655 88_535 117.0 ?
U1 Os1 U1 145_665 88_535 117.0 ?
U1 Os1 U1 73_445 88_535 63.0 ?
U1 Os1 U1 49_454 88_535 180.0 ?

loop_
_geom_bond_atom_site_label_1
_geom_bond_atom_site_label_2
_geom_bond_site_symmetry_2
_geom_bond_distance
_geom_bond_publ_flag
U1 Os1 27_644 3.10847(8) ?
U1 Os1 . 3.10847(8) ?
U1 Os1 50_554 3.10847(8) ?
U1 Os1 74 3.10846(8) ?
U1 Os1 26_654 3.10847(8) ?
U1 Os1 73 3.10847(8) ?
U1 Os1 49 3.10847(8) ?
U1 Os1 75_645 3.10847(8) ?
U1 Os1 3_655 3.10847(8) ?
U1 Os1 52_455 3.10846(8) ?
U1 Os1 28_545 3.10846(8) ?
U1 Os1 4 3.10847(8) ?
U1 U1 97_766 3.24669(8) ?
U1 U1 88_535 3.24669(9) ?
U1 U1 121_755 3.24669(8) ?
U1 U1 145_665 3.24669(9) ?
Os1 Os1 76_445 2.65091(7) ?
Os1 Os1 52_455 2.65091(7) ?
Os1 Os1 75_545 2.65091(7) ?
Os1 Os1 27_644 2.65091(7) ?
Os1 Os1 50_554 2.65091(7) ?
Os1 Os1 26_554 2.65091(7) ?
